data_1506666
loop_
_publ_author_name
'Ye, Chengfeng'
'Twamley, Brendan'
'Shreeve, Jean'ne M.'

_publ_section_title
;
 Straightforward syntheses of hypervalent iodine(III) reagents mediated by
 Selectfluor.
;
_journal_issue 18
_journal_name_full 'Organic letters'
_journal_page_first 3961
_journal_page_last 3964
_journal_paper_doi 10.1021/ol051446t
_journal_volume 7
_journal_year 2005
_chemical_formula_moiety 'C7 H7 F2 I'
_chemical_formula_sum 'C7 H7 F2 I'
_chemical_formula_weight 256.03
_chemical_name_common 4-Me-Ph-IF2
_chemical_name_systematic
; 
 ? 
;
_space_group_IT_number 29
_symmetry_cell_setting orthorhombic
_symmetry_space_group_name_Hall 'P 2c -2ac'
_symmetry_space_group_name_H-M 'P c a 21'
_atom_sites_solution_hydrogens geom
_atom_sites_solution_primary direct
_atom_sites_solution_secondary difmap
_audit_creation_method SHELXL-97
_cell_angle_alpha 90.00
_cell_angle_beta 90.00
_cell_angle_gamma 90.00
_cell_formula_units_Z 8
_cell_length_a 17.9460(7)
_cell_length_b 11.4823(5)
_cell_length_c 7.3257(3)
_cell_measurement_reflns_used 7293
_cell_measurement_temperature 87(2)
_cell_measurement_theta_max 30.03
_cell_measurement_theta_min 2.26
_cell_volume 1509.54(11)
_computing_cell_refinement 'Bruker SAINT+ v. 6.45a'
_computing_data_collection 'Bruker SMART v. 5.626'
_computing_data_reduction 'Bruker SAINT+ v. 6.45a'
_computing_molecular_graphics 'XP, Bruker SHELXTL v. 6.12'
_computing_publication_material 'XCIF, Bruker SHELXTL v. 6.12'
_computing_structure_refinement 'XL, Bruker SHELXTL v. 6.12'
_computing_structure_solution 'XS, Bruker SHELXTL v. 6.12'
_diffrn_ambient_temperature 87(2)
_diffrn_detector_area_resol_mean 8.3
_diffrn_measured_fraction_theta_full 0.999
_diffrn_measured_fraction_theta_max 0.999
_diffrn_measurement_device_type 'Bruker/Siemens SMART APEX'
_diffrn_measurement_method '\w scans'
_diffrn_radiation_monochromator graphite
_diffrn_radiation_source 'normal-focus sealed tube'
_diffrn_radiation_type MoK\a
_diffrn_radiation_wavelength 0.71073
_diffrn_reflns_av_R_equivalents 0.0291
_diffrn_reflns_av_sigmaI/netI 0.0206
_diffrn_reflns_limit_h_max 21
_diffrn_reflns_limit_h_min -21
_diffrn_reflns_limit_k_max 13
_diffrn_reflns_limit_k_min -13
_diffrn_reflns_limit_l_max 8
_diffrn_reflns_limit_l_min -8
_diffrn_reflns_number 23053
_diffrn_reflns_theta_full 25.24
_diffrn_reflns_theta_max 25.24
_diffrn_reflns_theta_min 1.77
_diffrn_standards_number 0
_exptl_absorpt_coefficient_mu 4.196
_exptl_absorpt_correction_T_max 0.7869
_exptl_absorpt_correction_T_min 0.3381
_exptl_absorpt_correction_type multi-scan
_exptl_absorpt_process_details 'SADABS; Bruker, 2004'
_exptl_crystal_colour colorless
_exptl_crystal_density_diffrn 2.253
_exptl_crystal_density_method 'not measured'
_exptl_crystal_description needle
_exptl_crystal_F_000 960
_exptl_crystal_size_max 0.33
_exptl_crystal_size_mid 0.12
_exptl_crystal_size_min 0.06
_refine_diff_density_max 1.771
_refine_diff_density_min -0.514
_refine_diff_density_rms 0.117
_refine_ls_abs_structure_details 'Flack H D (1983), Acta Cryst. A39, 876-881'
_refine_ls_abs_structure_Flack 0.07(3)
_refine_ls_extinction_method none
_refine_ls_goodness_of_fit_ref 1.057
_refine_ls_hydrogen_treatment constr
_refine_ls_matrix_type full
_refine_ls_number_parameters 183
_refine_ls_number_reflns 2734
_refine_ls_number_restraints 1
_refine_ls_restrained_S_all 1.057
_refine_ls_R_factor_all 0.0232
_refine_ls_R_factor_gt 0.0228
_refine_ls_shift/su_max 0.001
_refine_ls_shift/su_mean 0.000
_refine_ls_structure_factor_coef Fsqd
_refine_ls_weighting_details 'calc w=1/[\s^2^(Fo^2^)+(0.0332P)^2^+2.9486P] where P=(Fo^2^+2Fc^2^)/3'
_refine_ls_weighting_scheme calc
_refine_ls_wR_factor_gt 0.0568
_refine_ls_wR_factor_ref 0.0571
_reflns_number_gt 2699
_reflns_number_total 2734
_reflns_threshold_expression I>2\s(I)
_cod_data_source_file ol051446tsi20050720_072307.cif
_cod_data_source_block bt774
_cod_depositor_comments
;
The following automatic conversions were performed:

'_symmetry_cell_setting' value 'Orthorhombic' changed to
'orthorhombic' according to
/home/saulius/struct/CIF-dictionaries/cif_core.dic dictionary named
'cif_core.dic' version 2.4.1 from 2010-06-29.

Automatic conversion script
Id: cif_fix_values 1715 2011-07-08 13:25:40Z adriana 
;
_cod_original_sg_symbol_H-M Pca2(1)
_cod_database_code 1506666

loop_
_symmetry_equiv_pos_as_xyz
'x, y, z'
'-x, -y, z+1/2'
'x+1/2, -y, z'
'-x+1/2, y, z+1/2'

loop_
_atom_site_label
_atom_site_type_symbol
_atom_site_fract_x
_atom_site_fract_y
_atom_site_fract_z
_atom_site_U_iso_or_equiv
_atom_site_adp_type
_atom_site_occupancy
_atom_site_symmetry_multiplicity
_atom_site_calc_flag
_atom_site_refinement_flags
C1 C 0.4336(2) 0.1352(4) 0.3064(8) 0.0142(9) Uani 1 1 d .
C2 C 0.4702(3) 0.0369(4) 0.3670(6) 0.0156(10) Uani 1 1 d .
H2 H 0.4432 -0.0292 0.4080 0.019 Uiso 1 1 calc R
C3 C 0.5477(3) 0.0371(4) 0.3668(6) 0.0172(12) Uani 1 1 d .
H3 H 0.5737 -0.0298 0.4088 0.021 Uiso 1 1 calc R
C4 C 0.5881(2) 0.1343(4) 0.3056(8) 0.0128(8) Uani 1 1 d .
C5 C 0.5491(3) 0.2307(5) 0.2498(6) 0.0156(10) Uani 1 1 d .
H5 H 0.5759 0.2979 0.2119 0.019 Uiso 1 1 calc R
C6 C 0.4716(3) 0.2330(4) 0.2468(6) 0.0152(10) Uani 1 1 d .
H6 H 0.4455 0.2998 0.2050 0.018 Uiso 1 1 calc R
C7 C 0.6726(3) 0.1327(5) 0.3074(11) 0.0253(11) Uani 1 1 d .
H7A H 0.6910 0.1024 0.1906 0.038 Uiso 1 1 calc R
H7B H 0.6901 0.0827 0.4069 0.038 Uiso 1 1 calc R
H7C H 0.6914 0.2120 0.3256 0.038 Uiso 1 1 calc R
C8 C 0.4214(3) 0.4129(4) 0.8513(6) 0.0163(11) Uani 1 1 d .
C9 C 0.4285(3) 0.3079(4) 0.7624(6) 0.0191(11) Uani 1 1 d .
H9 H 0.3859 0.2662 0.7214 0.023 Uiso 1 1 calc R
C10 C 0.5005(3) 0.2646(4) 0.7344(7) 0.0168(10) Uani 1 1 d .
H10 H 0.5071 0.1928 0.6720 0.020 Uiso 1 1 calc R
C11 C 0.5629(2) 0.3257(4) 0.7971(8) 0.0179(10) Uani 1 1 d .
C12 C 0.5532(3) 0.4322(5) 0.8857(7) 0.0170(10) Uani 1 1 d .
H12 H 0.5953 0.4745 0.9283 0.020 Uiso 1 1 calc R
C13 C 0.4813(2) 0.4765(4) 0.9115(7) 0.0144(9) Uani 1 1 d .
H13 H 0.4741 0.5495 0.9698 0.017 Uiso 1 1 calc R
C14 C 0.6406(3) 0.2766(5) 0.7789(8) 0.0270(12) Uani 1 1 d .
H14A H 0.6386 0.2027 0.7120 0.040 Uiso 1 1 calc R
H14B H 0.6617 0.2632 0.9005 0.040 Uiso 1 1 calc R
H14C H 0.6721 0.3319 0.7122 0.040 Uiso 1 1 calc R
F1 F 0.32478(16) 0.1125(3) 0.5745(4) 0.0193(7) Uani 1 1 d .
F2 F 0.32703(16) 0.1563(3) 0.0317(4) 0.0225(8) Uani 1 1 d .
F3 F 0.33216(17) 0.4155(3) 1.1625(4) 0.0232(6) Uani 1 1 d .
F4 F 0.30841(16) 0.5317(4) 0.6498(5) 0.0310(9) Uani 1 1 d .
I1 I 0.317146(14) 0.13483(3) 0.30084(4) 0.01406(9) Uani 1 1 d .
I2 I 0.313975(15) 0.47264(3) 0.90955(4) 0.01748(10) Uani 1 1 d .

loop_
_atom_site_aniso_label
_atom_site_aniso_U_11
_atom_site_aniso_U_22
_atom_site_aniso_U_33
_atom_site_aniso_U_23
_atom_site_aniso_U_13
_atom_site_aniso_U_12
C1 0.007(2) 0.021(2) 0.014(2) -0.001(2) 0.000(3) -0.0026(17)
C2 0.020(2) 0.014(2) 0.013(2) 0.0029(17) 0.0023(19) 0.000(2)
C3 0.016(3) 0.020(2) 0.015(3) -0.0032(18) -0.0023(18) 0.005(2)
C4 0.010(2) 0.018(2) 0.0104(19) -0.0055(19) -0.002(2) 0.0017(17)
C5 0.016(2) 0.021(3) 0.010(2) -0.0013(17) -0.0003(18) -0.004(2)
C6 0.018(2) 0.015(2) 0.014(2) 0.0005(17) -0.0020(18) 0.004(2)
C7 0.013(2) 0.030(3) 0.033(3) -0.006(3) 0.001(3) 0.003(2)
C8 0.016(3) 0.024(3) 0.009(2) 0.0038(18) 0.0021(17) 0.001(2)
C9 0.019(3) 0.020(2) 0.018(3) 0.004(2) 0.0003(19) -0.008(2)
C10 0.027(3) 0.011(2) 0.012(2) -0.0020(18) 0.0029(18) -0.001(2)
C11 0.018(2) 0.025(2) 0.011(2) 0.002(3) -0.002(2) -0.0002(19)
C12 0.012(2) 0.029(3) 0.011(2) 0.003(2) 0.001(2) 0.0008(19)
C13 0.014(2) 0.017(2) 0.012(2) -0.001(2) -0.002(2) -0.0037(18)
C14 0.025(3) 0.035(3) 0.021(3) -0.006(2) -0.002(2) 0.013(2)
F1 0.0155(16) 0.0267(17) 0.0157(17) 0.0061(14) -0.0002(12) -0.0008(12)
F2 0.0176(17) 0.0345(18) 0.0156(16) -0.0061(14) -0.0026(13) 0.0032(13)
F3 0.0186(14) 0.0334(18) 0.0175(15) 0.0066(14) -0.0008(12) 0.0025(14)
F4 0.0189(16) 0.054(2) 0.0200(19) 0.0124(16) 0.0015(13) 0.0015(15)
I1 0.01040(15) 0.01737(15) 0.01441(16) -0.00098(14) -0.00035(18) -0.00070(11)
I2 0.01182(16) 0.02460(18) 0.01602(17) 0.00366(14) 0.00058(16) -0.00056(11)

loop_
_atom_type_symbol
_atom_type_description
_atom_type_scat_dispersion_real
_atom_type_scat_dispersion_imag
_atom_type_scat_source
C C 0.0033 0.0016 'International Tables Vol C Tables 4.2.6.8 and 6.1.1.4'
H H 0.0000 0.0000 'International Tables Vol C Tables 4.2.6.8 and 6.1.1.4'
F F 0.0171 0.0103 'International Tables Vol C Tables 4.2.6.8 and 6.1.1.4'
I I -0.4742 1.8119 'International Tables Vol C Tables 4.2.6.8 and 6.1.1.4'

loop_
_geom_angle_atom_site_label_1
_geom_angle_atom_site_label_2
_geom_angle_atom_site_label_3
_geom_angle
C2 C1 C6 122.0(4)
C2 C1 I1 118.8(3)
C6 C1 I1 119.2(3)
C1 C2 C3 118.4(4)
C1 C2 H2 120.8
C3 C2 H2 120.8
C2 C3 C4 121.2(4)
C2 C3 H3 119.4
C4 C3 H3 119.4
C5 C4 C3 118.2(4)
C5 C4 C7 121.5(5)
C3 C4 C7 120.3(4)
C4 C5 C6 122.0(5)
C4 C5 H5 119.0
C6 C5 H5 119.0
C1 C6 C5 118.2(4)
C1 C6 H6 120.9
C5 C6 H6 120.9
C4 C7 H7A 109.5
C4 C7 H7B 109.5
H7A C7 H7B 109.5
C4 C7 H7C 109.5
H7A C7 H7C 109.5
H7B C7 H7C 109.5
C13 C8 C9 123.2(5)
C13 C8 I2 118.8(4)
C9 C8 I2 118.0(4)
C8 C9 C10 117.7(5)
C8 C9 H9 121.1
C10 C9 H9 121.1
C11 C10 C9 120.8(5)
C11 C10 H10 119.6
C9 C10 H10 119.6
C12 C11 C10 119.5(4)
C12 C11 C14 118.9(4)
C10 C11 C14 121.5(5)
C11 C12 C13 119.8(5)
C11 C12 H12 120.1
C13 C12 H12 120.1
C8 C13 C12 119.0(5)
C8 C13 H13 120.5
C12 C13 H13 120.5
C11 C14 H14A 109.5
C11 C14 H14B 109.5
H14A C14 H14B 109.5
C11 C14 H14C 109.5
H14A C14 H14C 109.5
H14B C14 H14C 109.5
F2 I1 F1 171.02(11)
F2 I1 C1 85.99(19)
F1 I1 C1 85.03(19)
F3 I2 F4 173.40(12)
F3 I2 C8 86.02(15)
F4 I2 C8 87.92(15)

loop_
_geom_bond_atom_site_label_1
_geom_bond_atom_site_label_2
_geom_bond_distance
C1 C2 1.380(7)
C1 C6 1.384(7)
C1 I1 2.090(4)
C2 C3 1.389(7)
C2 H2 0.9500
C3 C4 1.406(7)
C3 H3 0.9500
C4 C5 1.371(7)
C4 C7 1.516(6)
C5 C6 1.392(7)
C5 H5 0.9500
C6 H6 0.9500
C7 H7A 0.9800
C7 H7B 0.9800
C7 H7C 0.9800
C8 C13 1.372(7)
C8 C9 1.376(7)
C8 I2 2.091(5)
C9 C10 1.401(7)
C9 H9 0.9500
C10 C11 1.399(7)
C10 H10 0.9500
C11 C12 1.395(8)
C11 C14 1.510(7)
C12 C13 1.400(6)
C12 H12 0.9500
C13 H13 0.9500
C14 H14A 0.9800
C14 H14B 0.9800
C14 H14C 0.9800
F1 I1 2.025(3)
F2 I1 1.995(3)
F3 I2 1.992(3)
F4 I2 2.023(3)

loop_
_geom_hbond_atom_site_label_D
_geom_hbond_atom_site_label_H
_geom_hbond_atom_site_label_A
_geom_hbond_distance_DH
_geom_hbond_distance_HA
_geom_hbond_distance_DA
_geom_hbond_angle_DHA
_geom_hbond_site_symmetry_A
C3 H3 F2 0.95 2.47 3.383(6) 161.6 2_655
C6 H6 F3 0.95 2.45 3.322(6) 152.7 1_554
C9 H9 F1 0.95 2.34 3.224(6) 154.4 .
C12 H12 F4 0.95 2.37 3.175(6) 142.0 2_665

loop_
_cod_related_entry_id
_cod_related_entry_code
_cod_related_entry_database
1 9981934 ChemSpider
